data_1507390
loop_
_publ_author_name
'Miller, Glen P.'
'Briggs, Jonathan'
'Mack, James'
'Lord, Pamela A.'
'Olmstead, Marilyn M.'
'Balch, Alan L.'

_publ_section_title
;
 Fullerene-acene chemistry: single-crystal X-ray structures for a
 [60]fullerene-pentacene monoadduct and a cis-bis[60]fullerene adduct of
 6,13-diphenylpentacene.
;
_journal_issue 22
_journal_name_full 'Organic letters'
_journal_page_first 4199
_journal_page_last 4202
_journal_paper_doi 10.1021/ol035646l
_journal_volume 5
_journal_year 2003
_chemical_formula_sum 'C84 H14 S4'
_chemical_formula_weight 1151.19
_chemical_name_common C60-Pentacene.2CS2
_chemical_name_systematic
; 
 ? 
;
_space_group_IT_number 14
_symmetry_cell_setting monoclinic
_symmetry_space_group_name_Hall '-P 2yn'
_symmetry_space_group_name_H-M 'P 1 21/n 1'
_atom_sites_solution_hydrogens geom
_atom_sites_solution_primary direct
_atom_sites_solution_secondary difmap
_audit_creation_method SHELXL-97
_cell_angle_alpha 90.00
_cell_angle_beta 105.288(2)
_cell_angle_gamma 90.00
_cell_formula_units_Z 4
_cell_length_a 13.1275(14)
_cell_length_b 19.600(2)
_cell_length_c 18.828(2)
_cell_measurement_reflns_used 862
_cell_measurement_temperature 90(2)
_cell_measurement_theta_max 30.2
_cell_measurement_theta_min 2.4
_cell_volume 4673.0(9)
_computing_cell_refinement 'Bruker SMART'
_computing_data_collection 'Bruker SMART'
_computing_data_reduction 'Bruker SAINT'
_computing_molecular_graphics 'SHELXTL 5.1, XP (Sheldrick, 1994)'
_computing_publication_material 'SHELXL-97 (Sheldrick, 1997)'
_computing_structure_refinement 'SHELXL-97 (Sheldrick, 1997)'
_computing_structure_solution 'SHELXS-97 (Sheldrick, 1990)'
_diffrn_ambient_temperature 90(2)
_diffrn_detector_area_resol_mean 8.3
_diffrn_measured_fraction_theta_full 0.995
_diffrn_measured_fraction_theta_max 0.995
_diffrn_measurement_device_type 'Bruker SMART 1000'
_diffrn_measurement_method \w
_diffrn_radiation_monochromator graphite
_diffrn_radiation_source 'normal-focus sealed tube'
_diffrn_radiation_type MoK\a
_diffrn_radiation_wavelength 0.71073
_diffrn_reflns_av_R_equivalents 0.091
_diffrn_reflns_av_sigmaI/netI 0.102
_diffrn_reflns_limit_h_max 17
_diffrn_reflns_limit_h_min -18
_diffrn_reflns_limit_k_max 27
_diffrn_reflns_limit_k_min -27
_diffrn_reflns_limit_l_max 26
_diffrn_reflns_limit_l_min -26
_diffrn_reflns_number 63005
_diffrn_reflns_theta_full 30.00
_diffrn_reflns_theta_max 30.00
_diffrn_reflns_theta_min 1.53
_exptl_absorpt_coefficient_mu 0.266
_exptl_absorpt_correction_T_max 0.9895
_exptl_absorpt_correction_T_min 0.9439
_exptl_absorpt_correction_type none
_exptl_crystal_colour black
_exptl_crystal_density_diffrn 1.636
_exptl_crystal_density_method 'not measured'
_exptl_crystal_description plate
_exptl_crystal_F_000 2328
_exptl_crystal_size_max 0.22
_exptl_crystal_size_mid 0.16
_exptl_crystal_size_min 0.04
_refine_diff_density_max 1.114
_refine_diff_density_min -1.338
_refine_diff_density_rms 0.083
_refine_ls_extinction_method none
_refine_ls_goodness_of_fit_ref 1.005
_refine_ls_hydrogen_treatment mixed
_refine_ls_matrix_type full
_refine_ls_number_parameters 847
_refine_ls_number_reflns 13580
_refine_ls_number_restraints 0
_refine_ls_restrained_S_all 1.005
_refine_ls_R_factor_all 0.1374
_refine_ls_R_factor_gt 0.0588
_refine_ls_shift/su_max 0.004
_refine_ls_shift/su_mean 0.000
_refine_ls_structure_factor_coef Fsqd
_refine_ls_weighting_details 'calc w=1/[\s^2^(Fo^2^)+(0.0681P)^2^+2.3652P] where P=(Fo^2^+2Fc^2^)/3'
_refine_ls_weighting_scheme calc
_refine_ls_wR_factor_gt 0.1289
_refine_ls_wR_factor_ref 0.1642
_reflns_number_gt 7210
_reflns_number_total 13580
_reflns_threshold_expression I>2\s(I)
_cod_data_source_file ol035646lsi20030828_014144.cif
_cod_data_source_block pl12
_cod_original_sg_symbol_H-M 'P 21/n'
_cod_database_code 1507390

loop_
_symmetry_equiv_pos_as_xyz
'x, y, z'
'-x+1/2, y+1/2, -z+1/2'
'-x, -y, -z'
'x-1/2, -y-1/2, z-1/2'

loop_
_atom_site_label
_atom_site_type_symbol
_atom_site_fract_x
_atom_site_fract_y
_atom_site_fract_z
_atom_site_U_iso_or_equiv
_atom_site_adp_type
_atom_site_occupancy
_atom_site_symmetry_multiplicity
_atom_site_calc_flag
C1 C 0.0970(2) 0.71683(13) 0.90125(14) 0.0132(5) Uani 1 1 d
C2 C 0.0030(2) 0.76230(13) 0.85231(14) 0.0128(5) Uani 1 1 d
C3 C 0.0388(2) 0.83055(13) 0.82768(14) 0.0137(5) Uani 1 1 d
C4 C 0.1363(2) 0.85877(14) 0.85457(14) 0.0154(5) Uani 1 1 d
C5 C 0.2235(2) 0.81663(14) 0.89956(14) 0.0146(5) Uani 1 1 d
C6 C 0.2061(2) 0.74968(14) 0.91454(13) 0.0130(5) Uani 1 1 d
C7 C 0.2826(2) 0.69890(14) 0.90845(14) 0.0136(5) Uani 1 1 d
C8 C 0.2276(2) 0.63773(14) 0.87775(15) 0.0153(5) Uani 1 1 d
C9 C 0.1156(2) 0.65001(13) 0.86415(14) 0.0138(5) Uani 1 1 d
C10 C 0.0481(2) 0.62343(13) 0.80175(15) 0.0147(5) Uani 1 1 d
C11 C -0.0390(2) 0.66525(14) 0.75710(14) 0.0145(5) Uani 1 1 d
C12 C -0.0521(2) 0.73115(14) 0.77751(14) 0.0138(5) Uani 1 1 d
C13 C -0.0754(2) 0.78327(14) 0.72228(14) 0.0150(5) Uani 1 1 d
C14 C -0.0198(2) 0.84482(13) 0.75309(14) 0.0141(5) Uani 1 1 d
C15 C 0.0203(2) 0.88877(14) 0.70836(15) 0.0164(6) Uani 1 1 d
C16 C 0.1232(2) 0.91860(13) 0.73710(15) 0.0168(6) Uani 1 1 d
C17 C 0.1805(2) 0.90325(13) 0.80901(15) 0.0163(6) Uani 1 1 d
C18 C 0.2931(2) 0.88954(14) 0.82471(15) 0.0168(6) Uani 1 1 d
C19 C 0.3192(2) 0.83633(14) 0.87998(15) 0.0163(6) Uani 1 1 d
C20 C 0.3951(2) 0.78782(14) 0.87654(14) 0.0156(5) Uani 1 1 d
C21 C 0.3760(2) 0.71703(15) 0.89153(15) 0.0166(6) Uani 1 1 d
C22 C 0.4173(2) 0.67488(15) 0.84205(15) 0.0178(6) Uani 1 1 d
C23 C 0.3641(2) 0.61575(14) 0.81251(15) 0.0172(6) Uani 1 1 d
C24 C 0.2674(2) 0.59642(14) 0.83096(15) 0.0164(6) Uani 1 1 d
C25 C 0.1962(2) 0.56779(13) 0.76631(15) 0.0168(6) Uani 1 1 d
C26 C 0.0888(2) 0.58177(14) 0.75150(15) 0.0168(6) Uani 1 1 d
C27 C 0.0280(2) 0.59656(14) 0.67693(15) 0.0178(6) Uani 1 1 d
C28 C -0.0502(2) 0.64814(14) 0.68037(15) 0.0163(5) Uani 1 1 d
C29 C -0.0764(2) 0.69852(15) 0.62648(15) 0.0175(6) Uani 1 1 d
C30 C -0.0895(2) 0.76803(14) 0.64772(15) 0.0166(6) Uani 1 1 d
C31 C -0.0460(2) 0.81299(15) 0.60176(15) 0.0174(6) Uani 1 1 d
C32 C 0.0074(2) 0.87200(14) 0.63123(15) 0.0163(6) Uani 1 1 d
C33 C 0.1040(2) 0.89189(14) 0.61273(15) 0.0176(6) Uani 1 1 d
C34 C 0.1758(2) 0.92027(13) 0.67842(15) 0.0167(6) Uani 1 1 d
C35 C 0.2832(2) 0.90700(14) 0.69341(15) 0.0175(6) Uani 1 1 d
C36 C 0.3435(2) 0.89168(14) 0.76835(15) 0.0167(6) Uani 1 1 d
C37 C 0.4219(2) 0.84067(15) 0.76466(16) 0.0181(6) Uani 1 1 d
C38 C 0.4477(2) 0.78952(15) 0.81784(15) 0.0178(6) Uani 1 1 d
C39 C 0.4611(2) 0.71961(15) 0.79616(15) 0.0175(6) Uani 1 1 d
C40 C 0.4498(2) 0.70386(15) 0.72277(16) 0.0183(6) Uani 1 1 d
C41 C 0.3933(2) 0.64203(15) 0.69155(16) 0.0183(6) Uani 1 1 d
C42 C 0.3523(2) 0.59879(14) 0.73588(16) 0.0186(6) Uani 1 1 d
C43 C 0.2478(2) 0.56897(14) 0.70680(15) 0.0177(6) Uani 1 1 d
C44 C 0.1897(2) 0.58402(14) 0.63552(16) 0.0186(6) Uani 1 1 d
C45 C 0.0769(2) 0.59743(14) 0.61981(15) 0.0187(6) Uani 1 1 d
C46 C 0.0510(2) 0.65063(15) 0.56404(15) 0.0198(6) Uani 1 1 d
C47 C -0.0242(2) 0.69994(15) 0.56726(15) 0.0180(6) Uani 1 1 d
C48 C -0.0054(2) 0.77083(15) 0.55237(15) 0.0190(6) Uani 1 1 d
C49 C 0.0873(2) 0.78939(15) 0.53447(14) 0.0183(6) Uani 1 1 d
C50 C 0.1433(2) 0.85100(14) 0.56502(14) 0.0176(6) Uani 1 1 d
C51 C 0.2555(2) 0.83763(14) 0.58108(15) 0.0175(6) Uani 1 1 d
C52 C 0.3242(2) 0.86545(14) 0.64404(15) 0.0181(6) Uani 1 1 d
C53 C 0.4097(2) 0.82376(15) 0.68751(15) 0.0180(6) Uani 1 1 d
C54 C 0.4232(2) 0.75683(15) 0.66725(15) 0.0183(6) Uani 1 1 d
C55 C 0.3510(2) 0.72833(15) 0.60182(15) 0.0186(6) Uani 1 1 d
C56 C 0.3322(2) 0.65748(14) 0.61712(15) 0.0184(6) Uani 1 1 d
C57 C 0.2331(2) 0.62847(15) 0.58953(16) 0.0193(6) Uani 1 1 d
C58 C 0.1471(2) 0.67008(15) 0.54530(15) 0.0195(6) Uani 1 1 d
C59 C 0.1652(2) 0.73793(15) 0.53050(14) 0.0183(6) Uani 1 1 d
C60 C 0.2695(2) 0.76763(15) 0.55991(15) 0.0183(6) Uani 1 1 d
C61 C -0.0802(2) 0.77543(14) 0.89835(14) 0.0134(5) Uani 1 1 d
H61 H -0.139(2) 0.8041(14) 0.8700(16) 0.012(7) Uiso 1 1 d
C62 C -0.1170(2) 0.70574(14) 0.91625(14) 0.0144(5) Uani 1 1 d
C63 C -0.2170(2) 0.67995(14) 0.89131(15) 0.0152(5) Uani 1 1 d
H63 H -0.276(2) 0.7068(13) 0.8603(14) 0.004(6) Uiso 1 1 d
C64 C -0.2406(2) 0.61371(14) 0.91454(15) 0.0158(5) Uani 1 1 d
C65 C -0.3436(2) 0.58587(15) 0.89090(16) 0.0204(6) Uani 1 1 d
H65 H -0.397(3) 0.6115(16) 0.8563(18) 0.026(9) Uiso 1 1 d
C66 C -0.3664(3) 0.52435(16) 0.91773(17) 0.0242(7) Uani 1 1 d
H66 H -0.438(3) 0.5108(17) 0.9039(18) 0.028(9) Uiso 1 1 d
C67 C -0.2876(2) 0.48755(16) 0.96890(17) 0.0242(7) Uani 1 1 d
H67 H -0.305(3) 0.442(2) 0.988(2) 0.050(12) Uiso 1 1 d
C68 C -0.1868(2) 0.51214(15) 0.99154(16) 0.0191(6) Uani 1 1 d
H68 H -0.132(3) 0.4892(17) 1.0256(18) 0.030(9) Uiso 1 1 d
C69 C -0.1596(2) 0.57592(14) 0.96442(15) 0.0160(5) Uani 1 1 d
C70 C -0.0554(2) 0.60298(14) 0.98614(15) 0.0160(5) Uani 1 1 d
H70 H 0.002(2) 0.5768(16) 1.0176(17) 0.019 Uiso 1 1 d
C71 C -0.0345(2) 0.66586(14) 0.96143(14) 0.0149(5) Uani 1 1 d
C72 C 0.0715(2) 0.70101(14) 0.97797(15) 0.0144(5) Uani 1 1 d
H72 H 0.129(2) 0.6719(15) 1.0077(16) 0.017 Uiso 1 1 d
C73 C 0.0615(2) 0.76926(14) 1.01258(14) 0.0145(5) Uani 1 1 d
C74 C 0.1240(2) 0.79273(14) 1.07791(15) 0.0154(5) Uani 1 1 d
H74 H 0.180(2) 0.7638(15) 1.1073(17) 0.018(8) Uiso 1 1 d
C75 C 0.1051(2) 0.85850(14) 1.10432(15) 0.0171(6) Uani 1 1 d
C76 C 0.1664(2) 0.88366(16) 1.17318(16) 0.0215(6) Uani 1 1 d
H76 H 0.223(3) 0.8556(17) 1.2025(18) 0.030(9) Uiso 1 1 d
C77 C 0.1468(3) 0.94757(16) 1.19709(17) 0.0240(7) Uani 1 1 d
H77 H 0.185(3) 0.9649(17) 1.2453(19) 0.030(9) Uiso 1 1 d
C78 C 0.0653(3) 0.98856(16) 1.15354(17) 0.0233(6) Uani 1 1 d
H78 H 0.055(2) 1.0327(16) 1.1713(17) 0.021(8) Uiso 1 1 d
C79 C 0.0051(2) 0.96552(15) 1.08719(16) 0.0206(6) Uani 1 1 d
H79 H -0.053(3) 0.9928(16) 1.0562(17) 0.024(9) Uiso 1 1 d
C80 C 0.0229(2) 0.89975(14) 1.06073(15) 0.0165(6) Uani 1 1 d
C81 C -0.0399(2) 0.87385(14) 0.99225(15) 0.0152(5) Uani 1 1 d
H81 H -0.098(3) 0.9042(16) 0.9641(17) 0.022(8) Uiso 1 1 d
C82 C -0.0214(2) 0.80989(14) 0.96913(14) 0.0139(5) Uani 1 1 d
C83 C 0.1765(3) 0.51143(17) 0.43538(17) 0.0302(7) Uani 1 1 d
C84 C 0.1363(3) 0.5827(2) 0.1962(2) 0.0375(9) Uani 1 1 d
S1 S 0.22180(8) 0.45099(5) 0.48494(5) 0.0375(2) Uani 1 1 d
S2 S 0.07582(9) 0.51517(5) 0.17598(5) 0.0450(3) Uani 1 1 d
S3 S 0.13091(12) 0.57259(6) 0.38476(6) 0.0646(4) Uani 1 1 d
S4 S 0.19429(9) 0.65165(7) 0.21899(9) 0.0807(5) Uani 1 1 d

loop_
_atom_site_aniso_label
_atom_site_aniso_U_11
_atom_site_aniso_U_22
_atom_site_aniso_U_33
_atom_site_aniso_U_23
_atom_site_aniso_U_13
_atom_site_aniso_U_12
C1 0.0151(13) 0.0137(12) 0.0104(12) 0.0014(10) 0.0030(10) 0.0022(10)
C2 0.0124(12) 0.0129(12) 0.0126(12) -0.0010(10) 0.0021(10) 0.0002(10)
C3 0.0167(13) 0.0148(13) 0.0112(12) -0.0004(10) 0.0063(10) 0.0042(10)
C4 0.0214(14) 0.0147(13) 0.0111(12) -0.0031(10) 0.0061(11) 0.0020(11)
C5 0.0168(13) 0.0175(13) 0.0090(12) -0.0031(10) 0.0025(10) -0.0008(11)
C6 0.0136(13) 0.0181(13) 0.0056(11) 0.0002(10) -0.0003(10) 0.0024(10)
C7 0.0130(13) 0.0196(13) 0.0071(11) 0.0020(10) 0.0004(10) 0.0029(10)
C8 0.0157(13) 0.0168(13) 0.0133(13) 0.0052(11) 0.0033(11) 0.0035(11)
C9 0.0160(13) 0.0145(13) 0.0118(12) 0.0050(10) 0.0053(10) 0.0015(10)
C10 0.0161(13) 0.0130(13) 0.0159(13) 0.0014(10) 0.0060(11) -0.0010(10)
C11 0.0107(13) 0.0189(13) 0.0139(13) -0.0008(11) 0.0031(10) -0.0031(10)
C12 0.0114(12) 0.0170(13) 0.0133(12) -0.0007(10) 0.0037(10) 0.0004(10)
C13 0.0105(12) 0.0217(14) 0.0120(12) 0.0011(11) 0.0013(10) 0.0040(11)
C14 0.0153(13) 0.0140(13) 0.0130(12) 0.0005(10) 0.0035(10) 0.0047(10)
C15 0.0195(14) 0.0134(13) 0.0160(13) 0.0022(11) 0.0041(11) 0.0058(11)
C16 0.0241(15) 0.0105(12) 0.0160(13) 0.0014(11) 0.0058(11) 0.0028(11)
C17 0.0236(15) 0.0111(12) 0.0149(13) -0.0039(10) 0.0061(11) 0.0001(11)
C18 0.0201(14) 0.0146(13) 0.0146(13) -0.0034(11) 0.0028(11) -0.0043(11)
C19 0.0165(13) 0.0198(14) 0.0117(12) -0.0036(11) 0.0019(11) -0.0047(11)
C20 0.0132(13) 0.0222(14) 0.0090(12) 0.0012(10) -0.0010(10) -0.0007(11)
C21 0.0127(13) 0.0250(15) 0.0108(12) 0.0017(11) 0.0006(10) 0.0030(11)
C22 0.0130(13) 0.0235(15) 0.0169(14) 0.0036(11) 0.0037(11) 0.0048(11)
C23 0.0155(13) 0.0187(14) 0.0183(14) 0.0056(11) 0.0057(11) 0.0086(11)
C24 0.0193(14) 0.0130(13) 0.0177(13) 0.0053(11) 0.0062(11) 0.0057(11)
C25 0.0242(15) 0.0100(12) 0.0176(14) 0.0012(10) 0.0079(12) 0.0020(11)
C26 0.0207(14) 0.0123(13) 0.0179(13) -0.0014(11) 0.0061(11) -0.0031(11)
C27 0.0200(14) 0.0151(13) 0.0185(14) -0.0050(11) 0.0051(11) -0.0046(11)
C28 0.0146(13) 0.0181(14) 0.0156(13) -0.0036(11) 0.0031(11) -0.0044(11)
C29 0.0136(13) 0.0240(15) 0.0124(13) -0.0038(11) -0.0012(10) -0.0029(11)
C30 0.0103(12) 0.0219(14) 0.0150(13) 0.0022(11) -0.0013(10) 0.0013(11)
C31 0.0155(14) 0.0241(15) 0.0101(12) 0.0029(11) -0.0009(10) 0.0060(11)
C32 0.0189(14) 0.0167(13) 0.0123(12) 0.0037(11) 0.0024(11) 0.0055(11)
C33 0.0228(15) 0.0144(13) 0.0158(13) 0.0052(11) 0.0054(11) 0.0028(11)
C34 0.0245(15) 0.0085(12) 0.0170(13) 0.0009(10) 0.0054(11) -0.0002(11)
C35 0.0214(15) 0.0134(13) 0.0194(14) 0.0029(11) 0.0084(12) -0.0045(11)
C36 0.0177(14) 0.0165(13) 0.0160(13) -0.0024(11) 0.0050(11) -0.0061(11)
C37 0.0144(13) 0.0213(14) 0.0197(14) 0.0001(12) 0.0066(11) -0.0038(11)
C38 0.0131(13) 0.0247(15) 0.0150(13) -0.0018(11) 0.0030(11) -0.0035(11)
C39 0.0102(13) 0.0245(15) 0.0175(14) 0.0027(12) 0.0031(11) 0.0032(11)
C40 0.0147(13) 0.0236(15) 0.0194(14) 0.0031(12) 0.0091(11) 0.0043(11)
C41 0.0164(14) 0.0219(14) 0.0188(14) -0.0002(12) 0.0087(11) 0.0078(11)
C42 0.0206(15) 0.0173(13) 0.0196(14) -0.0005(11) 0.0085(12) 0.0082(11)
C43 0.0240(15) 0.0122(13) 0.0187(14) -0.0022(11) 0.0090(12) 0.0036(11)
C44 0.0276(16) 0.0119(13) 0.0187(14) -0.0044(11) 0.0101(12) 0.0013(11)
C45 0.0241(15) 0.0159(13) 0.0155(13) -0.0060(11) 0.0040(12) -0.0022(11)
C46 0.0243(15) 0.0231(15) 0.0105(13) -0.0058(11) 0.0020(11) -0.0038(12)
C47 0.0183(14) 0.0233(15) 0.0094(12) -0.0025(11) -0.0015(11) -0.0022(12)
C48 0.0196(14) 0.0247(15) 0.0092(12) 0.0000(11) -0.0021(11) 0.0025(12)
C49 0.0240(15) 0.0209(14) 0.0087(12) 0.0049(11) 0.0018(11) 0.0035(12)
C50 0.0237(15) 0.0206(14) 0.0086(12) 0.0046(11) 0.0046(11) 0.0031(12)
C51 0.0238(15) 0.0188(14) 0.0125(13) 0.0039(11) 0.0090(11) -0.0005(11)
C52 0.0212(14) 0.0185(14) 0.0170(14) 0.0021(11) 0.0091(11) -0.0039(11)
C53 0.0168(14) 0.0231(15) 0.0161(13) 0.0001(11) 0.0081(11) -0.0050(11)
C54 0.0151(14) 0.0254(15) 0.0172(14) 0.0023(12) 0.0090(11) -0.0006(11)
C55 0.0204(14) 0.0229(15) 0.0163(14) 0.0015(12) 0.0115(12) 0.0036(12)
C56 0.0239(15) 0.0196(14) 0.0163(13) -0.0001(11) 0.0136(12) 0.0067(12)
C57 0.0259(15) 0.0188(14) 0.0161(13) -0.0049(11) 0.0111(12) 0.0039(12)
C58 0.0288(16) 0.0194(14) 0.0105(13) -0.0059(11) 0.0056(12) -0.0017(12)
C59 0.0233(15) 0.0233(15) 0.0086(12) 0.0008(11) 0.0045(11) 0.0022(12)
C60 0.0230(15) 0.0224(15) 0.0119(13) 0.0034(11) 0.0086(11) 0.0034(12)
C61 0.0138(13) 0.0156(13) 0.0106(12) 0.0003(10) 0.0031(10) 0.0036(10)
C62 0.0172(13) 0.0161(13) 0.0118(12) -0.0010(10) 0.0074(10) 0.0013(11)
C63 0.0142(13) 0.0189(14) 0.0127(12) 0.0003(11) 0.0038(10) 0.0021(11)
C64 0.0184(14) 0.0162(13) 0.0145(13) -0.0016(11) 0.0072(11) 0.0000(11)
C65 0.0184(15) 0.0208(15) 0.0207(15) -0.0005(12) 0.0030(12) 0.0011(12)
C66 0.0225(16) 0.0223(16) 0.0267(16) -0.0057(13) 0.0046(13) -0.0069(13)
C67 0.0267(16) 0.0195(15) 0.0252(16) -0.0008(13) 0.0047(13) -0.0040(13)
C68 0.0209(15) 0.0166(14) 0.0194(14) 0.0002(12) 0.0046(12) 0.0028(12)
C69 0.0206(14) 0.0158(13) 0.0132(13) -0.0022(11) 0.0071(11) 0.0012(11)
C70 0.0181(14) 0.0187(14) 0.0127(13) 0.0003(11) 0.0069(11) 0.0025(11)
C71 0.0157(13) 0.0195(14) 0.0106(12) -0.0011(10) 0.0055(10) 0.0025(11)
C72 0.0161(13) 0.0150(13) 0.0128(12) 0.0018(10) 0.0049(11) 0.0029(11)
C73 0.0147(13) 0.0178(13) 0.0129(13) 0.0021(10) 0.0073(11) 0.0005(11)
C74 0.0152(13) 0.0188(14) 0.0130(13) 0.0014(11) 0.0048(11) -0.0003(11)
C75 0.0187(14) 0.0217(14) 0.0129(13) -0.0001(11) 0.0078(11) -0.0038(11)
C76 0.0189(15) 0.0288(16) 0.0168(14) -0.0029(12) 0.0046(12) -0.0051(13)
C77 0.0301(17) 0.0275(16) 0.0158(14) -0.0040(12) 0.0083(13) -0.0068(14)
C78 0.0316(17) 0.0170(14) 0.0244(16) -0.0046(12) 0.0127(13) -0.0041(13)
C79 0.0257(16) 0.0188(14) 0.0193(14) 0.0009(12) 0.0095(12) -0.0019(12)
C80 0.0182(14) 0.0179(13) 0.0160(13) -0.0005(11) 0.0088(11) -0.0042(11)
C81 0.0149(13) 0.0163(13) 0.0158(13) 0.0022(11) 0.0063(11) 0.0009(11)
C82 0.0145(13) 0.0172(13) 0.0112(12) 0.0020(10) 0.0057(10) 0.0004(10)
C83 0.0337(18) 0.0319(18) 0.0216(16) -0.0085(14) 0.0011(14) 0.0015(15)
C84 0.0182(16) 0.051(2) 0.043(2) 0.0196(18) 0.0060(15) 0.0020(15)
S1 0.0460(6) 0.0296(5) 0.0310(5) 0.0065(4) -0.0005(4) 0.0000(4)
S2 0.0654(7) 0.0375(5) 0.0314(5) 0.0014(4) 0.0116(5) -0.0024(5)
S3 0.1057(10) 0.0358(6) 0.0333(5) 0.0016(5) -0.0154(6) 0.0220(6)
S4 0.0383(6) 0.0700(8) 0.1139(12) 0.0479(8) -0.0152(7) -0.0284(6)

loop_
_atom_type_symbol
_atom_type_description
_atom_type_scat_dispersion_real
_atom_type_scat_dispersion_imag
_atom_type_scat_source
C C 0.0033 0.0016 'International Tables Vol C Tables 4.2.6.8 and 6.1.1.4'
H H 0.0000 0.0000 'International Tables Vol C Tables 4.2.6.8 and 6.1.1.4'
S S 0.1246 0.1234 'International Tables Vol C Tables 4.2.6.8 and 6.1.1.4'

loop_
_geom_angle_atom_site_label_1
_geom_angle_atom_site_label_2
_geom_angle_atom_site_label_3
_geom_angle
C6 C1 C9 100.3(2)
C6 C1 C72 110.1(2)
C9 C1 C72 110.0(2)
C6 C1 C2 114.0(2)
C9 C1 C2 113.8(2)
C72 C1 C2 108.4(2)
C3 C2 C12 100.3(2)
C3 C2 C61 109.5(2)
C12 C2 C61 110.0(2)
C3 C2 C1 114.2(2)
C12 C2 C1 114.4(2)
C61 C2 C1 108.3(2)
C4 C3 C14 119.4(2)
C4 C3 C2 125.1(2)
C14 C3 C2 109.7(2)
C3 C4 C17 120.5(2)
C3 C4 C5 119.6(2)
C17 C4 C5 107.8(2)
C6 C5 C19 120.5(3)
C6 C5 C4 120.3(2)
C19 C5 C4 107.2(2)
C5 C6 C7 119.1(2)
C5 C6 C1 124.6(2)
C7 C6 C1 109.8(2)
C21 C7 C6 121.1(2)
C21 C7 C8 120.0(2)
C6 C7 C8 108.7(2)
C24 C8 C7 120.3(2)
C24 C8 C9 121.2(2)
C7 C8 C9 108.2(2)
C10 C9 C8 119.0(2)
C10 C9 C1 124.7(2)
C8 C9 C1 109.8(2)
C9 C10 C26 120.3(2)
C9 C10 C11 120.3(2)
C26 C10 C11 107.7(2)
C12 C11 C28 120.6(2)
C12 C11 C10 119.9(2)
C28 C11 C10 107.4(2)
C11 C12 C13 119.1(2)
C11 C12 C2 124.7(2)
C13 C12 C2 110.0(2)
C30 C13 C12 121.5(3)
C30 C13 C14 119.9(2)
C12 C13 C14 108.3(2)
C15 C14 C3 121.1(2)
C15 C14 C13 120.0(2)
C3 C14 C13 108.2(2)
C14 C15 C16 119.2(2)
C14 C15 C32 119.9(2)
C16 C15 C32 108.5(2)
C17 C16 C15 119.2(3)
C17 C16 C34 120.0(3)
C15 C16 C34 108.1(2)
C16 C17 C4 120.5(3)
C16 C17 C18 119.7(3)
C4 C17 C18 108.2(2)
C36 C18 C19 120.0(3)
C36 C18 C17 120.1(2)
C19 C18 C17 108.3(2)
C20 C19 C18 119.7(2)
C20 C19 C5 120.6(3)
C18 C19 C5 108.5(2)
C19 C20 C38 120.7(2)
C19 C20 C21 118.8(2)
C38 C20 C21 108.1(2)
C7 C21 C20 119.7(3)
C7 C21 C22 120.1(3)
C20 C21 C22 107.9(2)
C23 C22 C39 120.1(3)
C23 C22 C21 119.8(3)
C39 C22 C21 108.1(3)
C22 C23 C42 120.0(3)
C22 C23 C24 120.0(3)
C42 C23 C24 107.9(3)
C8 C24 C25 119.5(2)
C8 C24 C23 119.8(3)
C25 C24 C23 108.3(2)
C26 C25 C24 119.4(2)
C26 C25 C43 119.8(3)
C24 C25 C43 108.4(2)
C25 C26 C27 120.2(3)
C25 C26 C10 120.5(2)
C27 C26 C10 108.4(2)
C45 C27 C26 120.2(3)
C45 C27 C28 120.1(3)
C26 C27 C28 108.1(2)
C29 C28 C11 120.1(2)
C29 C28 C27 120.2(2)
C11 C28 C27 108.5(2)
C28 C29 C30 119.5(2)
C28 C29 C47 119.7(3)
C30 C29 C47 108.0(2)
C13 C30 C29 119.1(2)
C13 C30 C31 119.9(3)
C29 C30 C31 108.3(2)
C32 C31 C48 119.9(3)
C32 C31 C30 120.2(2)
C48 C31 C30 107.8(2)
C31 C32 C15 120.0(2)
C31 C32 C33 120.5(3)
C15 C32 C33 107.4(2)
C50 C33 C34 120.0(3)
C50 C33 C32 119.5(3)
C34 C33 C32 108.0(2)
C35 C34 C16 120.2(2)
C35 C34 C33 119.8(3)
C16 C34 C33 107.9(2)
C34 C35 C52 120.5(3)
C34 C35 C36 120.0(2)
C52 C35 C36 107.9(2)
C18 C36 C37 120.1(3)
C18 C36 C35 119.9(3)
C37 C36 C35 107.9(2)
C38 C37 C36 120.2(2)
C38 C37 C53 119.6(3)
C36 C37 C53 108.2(2)
C37 C38 C20 119.3(3)
C37 C38 C39 120.0(3)
C20 C38 C39 108.0(2)
C40 C39 C22 120.3(3)
C40 C39 C38 120.1(3)
C22 C39 C38 107.8(2)
C39 C40 C54 120.1(3)
C39 C40 C41 119.7(3)
C54 C40 C41 107.7(2)
C42 C41 C56 120.2(3)
C42 C41 C40 119.9(3)
C56 C41 C40 107.9(2)
C41 C42 C23 120.0(3)
C41 C42 C43 119.5(3)
C23 C42 C43 108.0(2)
C44 C43 C25 119.9(3)
C44 C43 C42 120.0(3)
C25 C43 C42 107.5(2)
C43 C44 C57 120.2(3)
C43 C44 C45 120.3(3)
C57 C44 C45 108.1(2)
C27 C45 C46 120.0(3)
C27 C45 C44 119.6(3)
C46 C45 C44 107.9(2)
C47 C46 C58 120.0(3)
C47 C46 C45 119.9(3)
C58 C46 C45 108.2(3)
C46 C47 C48 119.8(3)
C46 C47 C29 120.1(3)
C48 C47 C29 107.8(2)
C49 C48 C31 120.0(3)
C49 C48 C47 120.0(3)
C31 C48 C47 108.2(2)
C48 C49 C50 120.3(3)
C48 C49 C59 120.2(3)
C50 C49 C59 108.0(2)
C33 C50 C51 119.7(3)
C33 C50 C49 119.8(3)
C51 C50 C49 108.3(2)
C52 C51 C50 120.0(3)
C52 C51 C60 120.1(3)
C50 C51 C60 108.0(3)
C51 C52 C35 120.0(3)
C51 C52 C53 119.2(3)
C35 C52 C53 108.6(2)
C54 C53 C52 120.8(3)
C54 C53 C37 120.0(3)
C52 C53 C37 107.4(2)
C53 C54 C40 120.1(3)
C53 C54 C55 119.5(3)
C40 C54 C55 108.4(2)
C60 C55 C56 119.9(3)
C60 C55 C54 120.2(3)
C56 C55 C54 107.8(2)
C57 C56 C41 120.0(3)
C57 C56 C55 120.6(3)
C41 C56 C55 108.2(3)
C56 C57 C44 120.0(3)
C56 C57 C58 119.4(3)
C44 C57 C58 108.0(2)
C59 C58 C46 120.4(3)
C59 C58 C57 120.0(3)
C46 C58 C57 107.8(2)
C58 C59 C49 119.5(3)
C58 C59 C60 119.9(3)
C49 C59 C60 107.9(2)
C55 C60 C51 120.2(3)
C55 C60 C59 120.1(3)
C51 C60 C59 107.9(2)
C82 C61 C62 109.0(2)
C82 C61 C2 106.8(2)
C62 C61 C2 106.3(2)
C82 C61 H61 111.5(17)
C62 C61 H61 112.5(17)
C2 C61 H61 110.5(16)
C63 C62 C71 120.8(3)
C63 C62 C61 126.1(2)
C71 C62 C61 113.0(2)
C62 C63 C64 119.7(3)
C62 C63 H63 122.5(15)
C64 C63 H63 117.6(15)
C65 C64 C69 119.4(3)
C65 C64 C63 121.3(3)
C69 C64 C63 119.3(3)
C66 C65 C64 120.4(3)
C66 C65 H65 121(2)
C64 C65 H65 118(2)
C65 C66 C67 120.6(3)
C65 C66 H66 116(2)
C67 C66 H66 123(2)
C68 C67 C66 120.5(3)
C68 C67 H67 120(2)
C66 C67 H67 120(2)
C67 C68 C69 120.6(3)
C67 C68 H68 123(2)
C69 C68 H68 116(2)
C70 C69 C64 119.3(3)
C70 C69 C68 122.3(3)
C64 C69 C68 118.4(3)
C71 C70 C69 120.1(3)
C71 C70 H70 119.3(18)
C69 C70 H70 120.7(18)
C70 C71 C62 120.6(3)
C70 C71 C72 126.6(3)
C62 C71 C72 112.8(2)
C73 C72 C71 108.3(2)
C73 C72 C1 106.3(2)
C71 C72 C1 107.7(2)
C73 C72 H72 114.0(18)
C71 C72 H72 111.9(17)
C1 C72 H72 108.4(17)
C74 C73 C82 121.1(3)
C74 C73 C72 126.0(3)
C82 C73 C72 112.9(2)
C73 C74 C75 120.0(3)
C73 C74 H74 119.9(18)
C75 C74 H74 120.1(18)
C76 C75 C80 119.3(3)
C76 C75 C74 121.5(3)
C80 C75 C74 119.2(3)
C77 C76 C75 120.2(3)
C77 C76 H76 121(2)
C75 C76 H76 119(2)
C76 C77 C78 120.3(3)
C76 C77 H77 122(2)
C78 C77 H77 118(2)
C79 C78 C77 120.6(3)
C79 C78 H78 121.5(19)
C77 C78 H78 118(2)
C78 C79 C80 120.7(3)
C78 C79 H79 122.2(19)
C80 C79 H79 117.1(19)
C79 C80 C75 118.8(3)
C79 C80 C81 121.9(3)
C75 C80 C81 119.2(3)
C82 C81 C80 120.2(3)
C82 C81 H81 123.3(18)
C80 C81 H81 116.4(18)
C81 C82 C73 120.2(3)
C81 C82 C61 126.7(2)
C73 C82 C61 113.1(2)
S1 C83 S3 179.7(3)
S2 C84 S4 177.5(3)

loop_
_geom_bond_atom_site_label_1
_geom_bond_atom_site_label_2
_geom_bond_distance
C1 C6 1.529(4)
C1 C9 1.534(4)
C1 C72 1.597(4)
C1 C2 1.602(4)
C2 C3 1.530(4)
C2 C12 1.531(4)
C2 C61 1.584(4)
C3 C4 1.364(4)
C3 C14 1.440(4)
C4 C17 1.447(4)
C4 C5 1.482(4)
C5 C6 1.374(4)
C5 C19 1.452(4)
C6 C7 1.440(4)
C7 C21 1.392(4)
C7 C8 1.440(4)
C8 C24 1.396(4)
C8 C9 1.444(4)
C9 C10 1.374(4)
C10 C26 1.454(4)
C10 C11 1.476(4)
C11 C12 1.371(4)
C11 C28 1.452(4)
C12 C13 1.432(4)
C13 C30 1.399(4)
C13 C14 1.449(4)
C14 C15 1.401(4)
C15 C16 1.440(4)
C15 C32 1.455(4)
C16 C17 1.397(4)
C16 C34 1.450(4)
C17 C18 1.455(4)
C18 C36 1.391(4)
C18 C19 1.449(4)
C19 C20 1.391(4)
C20 C38 1.450(4)
C20 C21 1.451(4)
C21 C22 1.453(4)
C22 C23 1.391(4)
C22 C39 1.452(4)
C23 C42 1.449(4)
C23 C24 1.452(4)
C24 C25 1.439(4)
C25 C26 1.391(4)
C25 C43 1.455(4)
C26 C27 1.450(4)
C27 C45 1.390(4)
C27 C28 1.454(4)
C28 C29 1.392(4)
C29 C30 1.443(4)
C29 C47 1.455(4)
C30 C31 1.453(4)
C31 C32 1.390(4)
C31 C48 1.447(4)
C32 C33 1.454(4)
C33 C50 1.400(4)
C33 C34 1.453(4)
C34 C35 1.386(4)
C35 C52 1.443(4)
C35 C36 1.456(4)
C36 C37 1.449(4)
C37 C38 1.394(4)
C37 C53 1.457(4)
C38 C39 1.454(4)
C39 C40 1.385(4)
C40 C54 1.449(4)
C40 C41 1.461(4)
C41 C42 1.393(4)
C41 C56 1.451(4)
C42 C43 1.458(4)
C43 C44 1.389(4)
C44 C57 1.447(4)
C44 C45 1.455(4)
C45 C46 1.455(4)
C46 C47 1.394(4)
C46 C58 1.448(4)
C47 C48 1.451(4)
C48 C49 1.394(4)
C49 C50 1.451(4)
C49 C59 1.452(4)
C50 C51 1.448(4)
C51 C52 1.397(4)
C51 C60 1.454(4)
C52 C53 1.453(4)
C53 C54 1.391(4)
C54 C55 1.454(4)
C55 C60 1.384(4)
C55 C56 1.452(4)
C56 C57 1.388(4)
C57 C58 1.462(4)
C58 C59 1.392(4)
C59 C60 1.455(4)
C61 C82 1.512(4)
C61 C62 1.516(4)
C61 H61 0.99(3)
C62 C63 1.369(4)
C62 C71 1.422(4)
C63 C64 1.430(4)
C63 H63 0.99(3)
C64 C65 1.416(4)
C64 C69 1.426(4)
C65 C66 1.371(4)
C65 H65 0.96(3)
C66 C67 1.412(4)
C66 H66 0.94(3)
C67 C68 1.366(4)
C67 H67 1.01(4)
C68 C69 1.431(4)
C68 H68 0.95(3)
C69 C70 1.423(4)
C70 C71 1.370(4)
C70 H70 0.97(3)
C71 C72 1.510(4)
C72 C73 1.509(4)
C72 H72 0.99(3)
C73 C74 1.366(4)
C73 C82 1.421(4)
C74 C75 1.427(4)
C74 H74 0.98(3)
C75 C76 1.422(4)
C75 C80 1.423(4)
C76 C77 1.378(4)
C76 H76 0.97(3)
C77 C78 1.414(5)
C77 H77 0.97(3)
C78 C79 1.367(4)
C78 H78 0.95(3)
C79 C80 1.423(4)
C79 H79 0.98(3)
C80 C81 1.428(4)
C81 C82 1.370(4)
C81 H81 1.00(3)
C83 S1 1.528(4)
C83 S3 1.550(4)
C84 S2 1.539(4)
C84 S4 1.555(4)
